data_7231535
loop_
_publ_author_name
'Kawahata, Masatoshi'
'Hyodo, Tadashi'
'Tominaga, Masahide'
'Yamaguchi, Kentaro'

_publ_section_title
;
 Separation of p-xylene from aromatic compounds through specific inclusion
 by acyclic host molecule
;
_journal_issue 38
_journal_name_full CrystEngComm
_journal_page_first 5667
_journal_paper_doi 10.1039/C8CE01101J
_journal_volume 20
_journal_year 2018
_chemical_formula_sum 'C38 H39 Cl2 N4 O6'
_chemical_formula_weight 718.63
_space_group_crystal_system triclinic
_space_group_IT_number 2
_space_group_name_Hall '-P 1'
_space_group_name_H-M_alt 'P -1'
_symmetry_space_group_name_Hall '-P 1'
_symmetry_space_group_name_H-M 'P -1'
_atom_sites_solution_hydrogens geom
_audit_creation_method SHELXL-2016/6
_audit_update_record
;
2018-06-12 deposited with the CCDC.
2018-09-17 downloaded from the CCDC.
;
_cell_angle_alpha 97.054(2)
_cell_angle_beta 101.999(2)
_cell_angle_gamma 98.839(2)
_cell_formula_units_Z 2
_cell_length_a 10.7680(5)
_cell_length_b 12.2601(6)
_cell_length_c 13.3043(6)
_cell_measurement_reflns_used 9942
_cell_measurement_temperature 100(2)
_cell_measurement_theta_max 78.38
_cell_measurement_theta_min 3.70
_cell_volume 1675.71(14)
_computing_cell_refinement 'SAINT (Bruker AXS, 2015)'
_computing_data_collection 'APEX3 (Bruker AXS, 2015)'
_computing_data_reduction 'SAINT (Bruker AXS, 2015)'
_computing_molecular_graphics 'ORTEP-3 for Windows (Farrugia, 1997)'
_computing_publication_material 'SHELXLE (H\"ubschle et al., 2011)'
_computing_structure_refinement 'SHELXL-2016/6 (Sheldrick, 2016)'
_computing_structure_solution 'SHELXT 2014/5 (Sheldrick, 2014)'
_diffrn_ambient_temperature 100(2)
_diffrn_detector_area_resol_mean 10.24
_diffrn_measured_fraction_theta_full 0.993
_diffrn_measured_fraction_theta_max 0.942
_diffrn_measurement_device_type 'BrukerD8 goniometer'
_diffrn_measurement_method 'omega and phi scans'
_diffrn_radiation_type CuK\a
_diffrn_radiation_wavelength 1.54178
_diffrn_reflns_av_R_equivalents 0.0264
_diffrn_reflns_av_unetI/netI 0.0242
_diffrn_reflns_Laue_measured_fraction_full 0.993
_diffrn_reflns_Laue_measured_fraction_max 0.942
_diffrn_reflns_limit_h_max 12
_diffrn_reflns_limit_h_min -13
_diffrn_reflns_limit_k_max 15
_diffrn_reflns_limit_k_min -14
_diffrn_reflns_limit_l_max 16
_diffrn_reflns_limit_l_min -16
_diffrn_reflns_number 22483
_diffrn_reflns_point_group_measured_fraction_full 0.993
_diffrn_reflns_point_group_measured_fraction_max 0.942
_diffrn_reflns_theta_full 67.679
_diffrn_reflns_theta_max 78.703
_diffrn_reflns_theta_min 3.440
_diffrn_source 'rotating-anode X-ray tube'
_exptl_absorpt_coefficient_mu 2.201
_exptl_absorpt_correction_T_max 0.8227
_exptl_absorpt_correction_T_min 0.7138
_exptl_absorpt_correction_type empirical
_exptl_absorpt_process_details 'SADABS Sheldrick 1996'
_exptl_crystal_colour colourless
_exptl_crystal_density_diffrn 1.424
_exptl_crystal_description plate
_exptl_crystal_F_000 754
_exptl_crystal_size_max 0.200
_exptl_crystal_size_mid 0.120
_exptl_crystal_size_min 0.050
_refine_diff_density_max 0.507
_refine_diff_density_min -0.421
_refine_diff_density_rms 0.047
_refine_ls_extinction_method none
_refine_ls_goodness_of_fit_ref 1.033
_refine_ls_hydrogen_treatment constr
_refine_ls_matrix_type full
_refine_ls_number_parameters 456
_refine_ls_number_reflns 6810
_refine_ls_number_restraints 0
_refine_ls_restrained_S_all 1.033
_refine_ls_R_factor_all 0.0440
_refine_ls_R_factor_gt 0.0372
_refine_ls_shift/su_max 0.000
_refine_ls_shift/su_mean 0.000
_refine_ls_structure_factor_coef Fsqd
_refine_ls_weighting_details 'w=1/[\s^2^(Fo^2^)+(0.0479P)^2^+0.8856P] where P=(Fo^2^+2Fc^2^)/3'
_refine_ls_weighting_scheme calc
_refine_ls_wR_factor_gt 0.0960
_refine_ls_wR_factor_ref 0.1006
_reflns_Friedel_coverage 0.000
_reflns_number_gt 5948
_reflns_number_total 6810
_reflns_threshold_expression 'I > 2\s(I)'
_cod_data_source_file c8ce01101j2.cif
_cod_data_source_block Crystal1-p-xylene
_cod_depositor_comments 'Adding full bibliography for 7231535--7231536.cif.'
_cod_database_code 7231535
_shelx_shelxl_version_number 2016/6
_shelx_space_group_comment
;
The symmetry employed for this shelxl refinement is uniquely defined
by the following loop, which should always be used as a source of
symmetry information in preference to the above space-group names.
They are only intended as comments.
;
_shelx_estimated_absorpt_t_min 0.667
_shelx_estimated_absorpt_t_max 0.898

loop_
_space_group_symop_operation_xyz
'x, y, z'
'-x, -y, -z'

loop_
_atom_site_label
_atom_site_type_symbol
_atom_site_fract_x
_atom_site_fract_y
_atom_site_fract_z
_atom_site_U_iso_or_equiv
_atom_site_adp_type
_atom_site_occupancy
_atom_site_site_symmetry_order
_atom_site_calc_flag
_atom_site_refinement_flags_posn
_atom_site_refinement_flags_adp
C1 C 0.34196(13) 0.20257(12) 0.14747(11) 0.0174(3) Uani 1 1 d . .
C2 C 0.43437(13) 0.27277(12) 0.24692(10) 0.0166(3) Uani 1 1 d . .
H2A H 0.440076 0.227683 0.303993 0.020 Uiso 1 1 calc R U
H2AB H 0.398451 0.339301 0.268096 0.020 Uiso 1 1 calc R U
C3 C 0.57162(13) 0.31132(12) 0.23068(11) 0.0174(3) Uani 1 1 d . .
C4 C 0.62407(14) 0.20633(13) 0.19744(11) 0.0201(3) Uani 1 1 d . .
H4A H 0.711768 0.228688 0.186040 0.024 Uiso 1 1 calc R U
H4AB H 0.630628 0.160194 0.253733 0.024 Uiso 1 1 calc R U
C5 C 0.53565(14) 0.13696(13) 0.09717(12) 0.0218(3) Uani 1 1 d . .
H5 H 0.572041 0.069344 0.077251 0.026 Uiso 1 1 calc R U
C6 C 0.39954(14) 0.10003(12) 0.11407(11) 0.0200(3) Uani 1 1 d . .
H6A H 0.403840 0.051525 0.168483 0.024 Uiso 1 1 calc R U
H6AB H 0.342931 0.056116 0.048777 0.024 Uiso 1 1 calc R U
C7 C 0.56257(14) 0.38103(13) 0.14138(11) 0.0209(3) Uani 1 1 d . .
H7A H 0.528508 0.449214 0.160715 0.025 Uiso 1 1 calc R U
H7AB H 0.649644 0.404348 0.129129 0.025 Uiso 1 1 calc R U
C8 C 0.47283(14) 0.31120(13) 0.04161(11) 0.0224(3) Uani 1 1 d . .
H8 H 0.466585 0.357422 -0.015533 0.027 Uiso 1 1 calc R U
C9 C 0.33745(14) 0.27462(13) 0.05996(11) 0.0208(3) Uani 1 1 d . .
H9A H 0.279957 0.231157 -0.005161 0.025 Uiso 1 1 calc R U
H9AB H 0.301218 0.341645 0.078987 0.025 Uiso 1 1 calc R U
C10 C 0.52845(15) 0.20794(14) 0.01003(12) 0.0248(3) Uani 1 1 d . .
H10A H 0.472590 0.163769 -0.055448 0.030 Uiso 1 1 calc R U
H10B H 0.615785 0.231204 -0.001755 0.030 Uiso 1 1 calc R U
C11 C 0.20800(14) 0.16366(12) 0.16788(11) 0.0182(3) Uani 1 1 d . .
C12 C 0.09598(14) 0.15356(12) 0.09014(11) 0.0192(3) Uani 1 1 d . .
H12 H 0.101962 0.174101 0.024505 0.023 Uiso 1 1 calc R U
C13 C -0.02499(14) 0.11352(12) 0.10780(12) 0.0194(3) Uani 1 1 d . .
C14 C -0.03298(14) 0.08242(12) 0.20338(12) 0.0200(3) Uani 1 1 d . .
C15 C 0.07731(15) 0.09333(12) 0.28242(12) 0.0208(3) Uani 1 1 d . .
C16 C 0.19750(14) 0.13387(13) 0.26442(11) 0.0209(3) Uani 1 1 d . .
H16 H 0.273130 0.141369 0.318226 0.025 Uiso 1 1 calc R U
C17 C -0.13662(15) 0.14474(14) -0.05710(12) 0.0259(3) Uani 1 1 d . .
H17A H -0.224907 0.137186 -0.098707 0.039 Uiso 1 1 calc R U
H17B H -0.087427 0.101788 -0.096135 0.039 Uiso 1 1 calc R U
H17C H -0.095035 0.223736 -0.041823 0.039 Uiso 1 1 calc R U
C18 C -0.18710(14) -0.06388(13) 0.22800(11) 0.0208(3) Uani 1 1 d . .
C19 C -0.15584(17) -0.24037(14) 0.21260(12) 0.0276(3) Uani 1 1 d . .
C20 C -0.26836(18) -0.27515(15) 0.24339(14) 0.0340(4) Uani 1 1 d . .
H20 H -0.293448 -0.351669 0.248389 0.041 Uiso 1 1 calc R U
C21 C -0.30158(16) -0.09630(15) 0.25848(13) 0.0304(4) Uani 1 1 d . .
H21 H -0.351668 -0.041858 0.274078 0.036 Uiso 1 1 calc R U
C22 C 0.16080(16) 0.08845(16) 0.46262(12) 0.0293(4) Uani 1 1 d . .
H22A H 0.130314 0.068845 0.523699 0.044 Uiso 1 1 calc R U
H22B H 0.196245 0.168703 0.474231 0.044 Uiso 1 1 calc R U
H22C H 0.228140 0.046069 0.451318 0.044 Uiso 1 1 calc R U
C23 C 0.65455(13) 0.38104(12) 0.33274(11) 0.0187(3) Uani 1 1 d . .
C24 C 0.61908(14) 0.47978(12) 0.37165(11) 0.0200(3) Uani 1 1 d . .
H24 H 0.546014 0.503710 0.333653 0.024 Uiso 1 1 calc R U
C25 C 0.69010(15) 0.54348(12) 0.46581(11) 0.0215(3) Uani 1 1 d . .
C26 C 0.79669(15) 0.50795(13) 0.52072(11) 0.0231(3) Uani 1 1 d . .
C27 C 0.83157(14) 0.40911(14) 0.48433(12) 0.0237(3) Uani 1 1 d . .
C28 C 0.76081(14) 0.34558(13) 0.38945(11) 0.0212(3) Uani 1 1 d . .
H28 H 0.785210 0.278260 0.363671 0.025 Uiso 1 1 calc R U
C29 C 0.54657(17) 0.67373(14) 0.46056(12) 0.0273(3) Uani 1 1 d . .
H29A H 0.533714 0.740561 0.502796 0.041 Uiso 1 1 calc R U
H29B H 0.472685 0.613175 0.452804 0.041 Uiso 1 1 calc R U
H29C H 0.554148 0.690620 0.391732 0.041 Uiso 1 1 calc R U
C30 C 0.86874(15) 0.55029(13) 0.70407(12) 0.0229(3) Uani 1 1 d . .
C31 C 0.77076(16) 0.46330(14) 0.81175(13) 0.0259(3) Uani 1 1 d . .
C32 C 0.87199(17) 0.50823(15) 0.89516(13) 0.0312(4) Uani 1 1 d . .
H32 H 0.869468 0.489816 0.962102 0.037 Uiso 1 1 calc R U
C33 C 0.97315(16) 0.59980(14) 0.78752(12) 0.0271(3) Uani 1 1 d . .
H33 H 1.043553 0.649444 0.775574 0.032 Uiso 1 1 calc R U
C34 C 0.96933(17) 0.27662(16) 0.51643(14) 0.0344(4) Uani 1 1 d . .
H34A H 1.044385 0.266235 0.567842 0.052 Uiso 1 1 calc R U
H34B H 0.990763 0.275757 0.448297 0.052 Uiso 1 1 calc R U
H34C H 0.896568 0.215968 0.511841 0.052 Uiso 1 1 calc R U
N1 N -0.11319(12) -0.13491(11) 0.20437(10) 0.0227(3) Uani 1 1 d . .
N2 N -0.34163(15) -0.20222(14) 0.26602(13) 0.0383(4) Uani 1 1 d . .
N3 N 0.76689(13) 0.48234(11) 0.71483(10) 0.0233(3) Uani 1 1 d . .
N4 N 0.97442(14) 0.57799(13) 0.88252(11) 0.0313(3) Uani 1 1 d . .
O1 O -0.14023(10) 0.10315(10) 0.03826(8) 0.0248(2) Uani 1 1 d . .
O2 O -0.15445(10) 0.04596(9) 0.22239(9) 0.0230(2) Uani 1 1 d . .
O3 O 0.05537(10) 0.06181(10) 0.37313(8) 0.0267(2) Uani 1 1 d . .
O4 O 0.66216(11) 0.63992(9) 0.51069(8) 0.0273(2) Uani 1 1 d . .
O5 O 0.87625(11) 0.57705(10) 0.60964(8) 0.0280(3) Uani 1 1 d . .
O6 O 0.93484(11) 0.38110(11) 0.54739(9) 0.0312(3) Uani 1 1 d . .
Cl1 Cl -0.06330(5) -0.33709(4) 0.18144(4) 0.04441(13) Uani 1 1 d . .
Cl2 Cl 0.63671(4) 0.37684(4) 0.83072(3) 0.03770(12) Uani 1 1 d . .
C35 C 0.5980(2) 0.07995(17) 0.57089(16) 0.0396(4) Uani 1 1 d . .
C36 C 0.5217(2) -0.00312(17) 0.60354(15) 0.0388(4) Uani 1 1 d . .
H36 H 0.536072 -0.006645 0.675884 0.047 Uiso 1 1 calc R U
C37 C 0.5744(2) 0.08100(18) 0.46397(16) 0.0418(5) Uani 1 1 d . .
H37 H 0.625124 0.136055 0.437554 0.050 Uiso 1 1 calc R U
C38 C 0.7048(3) 0.1629(2) 0.64623(19) 0.0576(6) Uani 1 1 d . .
H38A H 0.722376 0.231078 0.616145 0.086 Uiso 1 1 calc R U
H38B H 0.783085 0.130290 0.659981 0.086 Uiso 1 1 calc R U
H38C H 0.678445 0.181138 0.711545 0.086 Uiso 1 1 calc R U

loop_
_atom_site_aniso_label
_atom_site_aniso_U_11
_atom_site_aniso_U_22
_atom_site_aniso_U_33
_atom_site_aniso_U_23
_atom_site_aniso_U_13
_atom_site_aniso_U_12
C1 0.0154(7) 0.0201(7) 0.0146(6) 0.0008(5) 0.0015(5) 0.0011(5)
C2 0.0165(7) 0.0185(7) 0.0130(6) 0.0007(5) 0.0022(5) 0.0010(5)
C3 0.0153(6) 0.0202(7) 0.0146(6) 0.0017(5) 0.0016(5) 0.0002(5)
C4 0.0169(7) 0.0238(7) 0.0181(7) 0.0014(6) 0.0026(6) 0.0027(6)
C5 0.0204(7) 0.0232(7) 0.0200(7) -0.0029(6) 0.0048(6) 0.0033(6)
C6 0.0197(7) 0.0205(7) 0.0169(7) -0.0020(6) 0.0029(6) 0.0006(6)
C7 0.0199(7) 0.0239(7) 0.0172(7) 0.0039(6) 0.0035(6) -0.0006(6)
C8 0.0223(7) 0.0289(8) 0.0139(7) 0.0053(6) 0.0025(6) -0.0007(6)
C9 0.0186(7) 0.0261(8) 0.0152(7) 0.0036(6) 0.0001(5) 0.0012(6)
C10 0.0220(7) 0.0339(9) 0.0163(7) -0.0005(6) 0.0064(6) -0.0005(6)
C11 0.0173(7) 0.0169(7) 0.0182(7) -0.0015(5) 0.0031(5) 0.0007(5)
C12 0.0191(7) 0.0197(7) 0.0174(7) 0.0014(6) 0.0029(6) 0.0024(6)
C13 0.0161(7) 0.0181(7) 0.0220(7) -0.0004(6) 0.0017(6) 0.0034(5)
C14 0.0164(7) 0.0176(7) 0.0254(7) 0.0010(6) 0.0064(6) 0.0013(5)
C15 0.0222(7) 0.0206(7) 0.0187(7) 0.0015(6) 0.0051(6) 0.0016(6)
C16 0.0163(7) 0.0252(7) 0.0177(7) 0.0011(6) 0.0008(6) -0.0009(6)
C17 0.0197(7) 0.0324(8) 0.0240(8) 0.0062(7) 0.0008(6) 0.0041(6)
C18 0.0194(7) 0.0248(7) 0.0149(7) 0.0021(6) 0.0003(6) -0.0004(6)
C19 0.0357(9) 0.0249(8) 0.0195(7) 0.0041(6) 0.0025(7) 0.0025(7)
C20 0.0374(10) 0.0304(9) 0.0296(9) 0.0107(7) 0.0030(7) -0.0055(7)
C21 0.0240(8) 0.0374(9) 0.0298(9) 0.0083(7) 0.0085(7) 0.0006(7)
C22 0.0252(8) 0.0417(10) 0.0199(8) 0.0070(7) 0.0051(6) 0.0012(7)
C23 0.0161(7) 0.0218(7) 0.0159(7) 0.0030(6) 0.0037(5) -0.0034(5)
C24 0.0194(7) 0.0214(7) 0.0167(7) 0.0041(6) 0.0020(6) -0.0020(6)
C25 0.0247(7) 0.0189(7) 0.0183(7) 0.0020(6) 0.0059(6) -0.0045(6)
C26 0.0212(7) 0.0269(8) 0.0145(7) 0.0011(6) 0.0000(6) -0.0084(6)
C27 0.0171(7) 0.0325(8) 0.0194(7) 0.0073(6) 0.0013(6) -0.0007(6)
C28 0.0179(7) 0.0242(7) 0.0195(7) 0.0031(6) 0.0030(6) 0.0002(6)
C29 0.0348(9) 0.0242(8) 0.0226(8) 0.0016(6) 0.0078(7) 0.0044(7)
C30 0.0256(8) 0.0230(7) 0.0179(7) 0.0011(6) 0.0011(6) 0.0051(6)
C31 0.0270(8) 0.0290(8) 0.0242(8) 0.0065(6) 0.0066(6) 0.0099(7)
C32 0.0375(9) 0.0391(10) 0.0186(8) 0.0054(7) 0.0034(7) 0.0157(8)
C33 0.0287(8) 0.0258(8) 0.0217(8) -0.0009(6) -0.0017(6) 0.0037(6)
C34 0.0273(9) 0.0430(10) 0.0329(9) 0.0116(8) 0.0008(7) 0.0103(8)
N1 0.0240(6) 0.0226(6) 0.0196(6) 0.0024(5) 0.0036(5) 0.0016(5)
N2 0.0310(8) 0.0441(9) 0.0386(9) 0.0152(7) 0.0094(7) -0.0055(7)
N3 0.0246(7) 0.0251(7) 0.0190(6) 0.0027(5) 0.0027(5) 0.0047(5)
N4 0.0342(8) 0.0354(8) 0.0202(7) -0.0001(6) -0.0033(6) 0.0105(6)
O1 0.0159(5) 0.0321(6) 0.0239(5) 0.0051(5) 0.0004(4) 0.0021(4)
O2 0.0172(5) 0.0226(5) 0.0298(6) 0.0035(4) 0.0084(4) 0.0024(4)
O3 0.0219(5) 0.0361(6) 0.0194(5) 0.0056(5) 0.0047(4) -0.0030(5)
O4 0.0342(6) 0.0213(5) 0.0213(5) -0.0025(4) 0.0014(5) 0.0012(5)
O5 0.0293(6) 0.0298(6) 0.0162(5) 0.0011(4) -0.0018(4) -0.0094(5)
O6 0.0225(6) 0.0418(7) 0.0236(6) 0.0034(5) -0.0053(5) 0.0049(5)
Cl1 0.0650(3) 0.0268(2) 0.0479(3) 0.00939(19) 0.0193(2) 0.0167(2)
Cl2 0.0361(2) 0.0474(3) 0.0353(2) 0.01792(19) 0.01456(18) 0.00720(19)
C35 0.0487(11) 0.0391(10) 0.0401(10) 0.0115(8) 0.0162(9) 0.0238(9)
C36 0.0470(11) 0.0501(11) 0.0324(9) 0.0179(9) 0.0195(9) 0.0264(9)
C37 0.0503(12) 0.0479(11) 0.0409(11) 0.0195(9) 0.0234(9) 0.0235(10)
C38 0.0720(16) 0.0510(13) 0.0514(13) 0.0019(11) 0.0183(12) 0.0153(12)

loop_
_atom_type_symbol
_atom_type_description
_atom_type_scat_dispersion_real
_atom_type_scat_dispersion_imag
_atom_type_scat_source
C C 0.0181 0.0091 'International Tables Vol C Tables 4.2.6.8 and 6.1.1.4'
H H 0.0000 0.0000 'International Tables Vol C Tables 4.2.6.8 and 6.1.1.4'
N N 0.0311 0.0180 'International Tables Vol C Tables 4.2.6.8 and 6.1.1.4'
O O 0.0492 0.0322 'International Tables Vol C Tables 4.2.6.8 and 6.1.1.4'
Cl Cl 0.3639 0.7018 'International Tables Vol C Tables 4.2.6.8 and 6.1.1.4'

loop_
_geom_angle_atom_site_label_1
_geom_angle_atom_site_label_2
_geom_angle_atom_site_label_3
_geom_angle
_geom_angle_site_symmetry_1
C11 C1 C6 109.73(11) .
C11 C1 C9 112.80(12) .
C6 C1 C9 107.18(12) .
C11 C1 C2 110.52(11) .
C6 C1 C2 108.83(11) .
C9 C1 C2 107.65(11) .
C1 C2 C3 112.29(11) .
C1 C2 H2A 109.1 .
C3 C2 H2A 109.1 .
C1 C2 H2AB 109.1 .
C3 C2 H2AB 109.1 .
H2A C2 H2AB 107.9 .
C23 C3 C4 112.75(12) .
C23 C3 C7 110.92(12) .
C4 C3 C7 108.06(12) .
C23 C3 C2 108.13(11) .
C4 C3 C2 107.77(11) .
C7 C3 C2 109.11(11) .
C5 C4 C3 111.00(12) .
C5 C4 H4A 109.4 .
C3 C4 H4A 109.4 .
C5 C4 H4AB 109.4 .
C3 C4 H4AB 109.4 .
H4A C4 H4AB 108.0 .
C10 C5 C4 109.11(12) .
C10 C5 C6 109.61(12) .
C4 C5 C6 110.10(12) .
C10 C5 H5 109.3 .
C4 C5 H5 109.3 .
C6 C5 H5 109.3 .
C5 C6 C1 110.59(12) .
C5 C6 H6A 109.5 .
C1 C6 H6A 109.5 .
C5 C6 H6AB 109.5 .
C1 C6 H6AB 109.5 .
H6A C6 H6AB 108.1 .
C8 C7 C3 109.79(12) .
C8 C7 H7A 109.7 .
C3 C7 H7A 109.7 .
C8 C7 H7AB 109.7 .
C3 C7 H7AB 109.7 .
H7A C7 H7AB 108.2 .
C10 C8 C9 109.71(13) .
C10 C8 C7 109.46(13) .
C9 C8 C7 110.05(12) .
C10 C8 H8 109.2 .
C9 C8 H8 109.2 .
C7 C8 H8 109.2 .
C8 C9 C1 111.18(12) .
C8 C9 H9A 109.4 .
C1 C9 H9A 109.4 .
C8 C9 H9AB 109.4 .
C1 C9 H9AB 109.4 .
H9A C9 H9AB 108.0 .
C5 C10 C8 108.78(12) .
C5 C10 H10A 109.9 .
C8 C10 H10A 109.9 .
C5 C10 H10B 109.9 .
C8 C10 H10B 109.9 .
H10A C10 H10B 108.3 .
C12 C11 C16 118.99(13) .
C12 C11 C1 120.98(13) .
C16 C11 C1 119.99(13) .
C11 C12 C13 120.66(14) .
C11 C12 H12 119.7 .
C13 C12 H12 119.7 .
O1 C13 C14 115.29(13) .
O1 C13 C12 125.31(14) .
C14 C13 C12 119.40(13) .
C13 C14 C15 120.85(13) .
C13 C14 O2 119.42(13) .
C15 C14 O2 119.62(13) .
O3 C15 C14 114.78(13) .
O3 C15 C16 125.82(14) .
C14 C15 C16 119.40(14) .
C15 C16 C11 120.68(13) .
C15 C16 H16 119.7 .
C11 C16 H16 119.7 .
O1 C17 H17A 109.5 .
O1 C17 H17B 109.5 .
H17A C17 H17B 109.5 .
O1 C17 H17C 109.5 .
H17A C17 H17C 109.5 .
H17B C17 H17C 109.5 .
N1 C18 O2 120.55(13) .
N1 C18 C21 122.93(15) .
O2 C18 C21 116.52(14) .
N1 C19 C20 123.70(16) .
N1 C19 Cl1 116.70(13) .
C20 C19 Cl1 119.59(13) .
N2 C20 C19 120.36(16) .
N2 C20 H20 119.8 .
C19 C20 H20 119.8 .
N2 C21 C18 120.86(17) .
N2 C21 H21 119.6 .
C18 C21 H21 119.6 .
O3 C22 H22A 109.5 .
O3 C22 H22B 109.5 .
H22A C22 H22B 109.5 .
O3 C22 H22C 109.5 .
H22A C22 H22C 109.5 .
H22B C22 H22C 109.5 .
C28 C23 C24 119.53(13) .
C28 C23 C3 121.45(13) .
C24 C23 C3 118.96(13) .
C25 C24 C23 120.46(14) .
C25 C24 H24 119.8 .
C23 C24 H24 119.8 .
O4 C25 C26 115.84(13) .
O4 C25 C24 124.78(14) .
C26 C25 C24 119.38(14) .
C27 C26 C25 120.88(14) .
C27 C26 O5 119.25(14) .
C25 C26 O5 119.67(14) .
O6 C27 C26 115.27(14) .
O6 C27 C28 125.01(15) .
C26 C27 C28 119.72(14) .
C23 C28 C27 120.01(15) .
C23 C28 H28 120.0 .
C27 C28 H28 120.0 .
O4 C29 H29A 109.5 .
O4 C29 H29B 109.5 .
H29A C29 H29B 109.5 .
O4 C29 H29C 109.5 .
H29A C29 H29C 109.5 .
H29B C29 H29C 109.5 .
N3 C30 O5 120.37(13) .
N3 C30 C33 123.18(15) .
O5 C30 C33 116.44(14) .
N3 C31 C32 124.13(16) .
N3 C31 Cl2 116.37(12) .
C32 C31 Cl2 119.50(13) .
N4 C32 C31 120.28(15) .
N4 C32 H32 119.9 .
C31 C32 H32 119.9 .
N4 C33 C30 120.62(16) .
N4 C33 H33 119.7 .
C30 C33 H33 119.7 .
O6 C34 H34A 109.5 .
O6 C34 H34B 109.5 .
H34A C34 H34B 109.5 .
O6 C34 H34C 109.5 .
H34A C34 H34C 109.5 .
H34B C34 H34C 109.5 .
C18 N1 C19 114.82(14) .
C21 N2 C20 117.33(15) .
C30 N3 C31 114.55(13) .
C33 N4 C32 117.20(14) .
C13 O1 C17 116.74(12) .
C18 O2 C14 117.34(12) .
C15 O3 C22 117.57(12) .
C25 O4 C29 117.20(12) .
C30 O5 C26 118.59(12) .
C27 O6 C34 117.31(13) .
C36 C35 C37 116.5(2) .
C36 C35 C38 121.90(19) .
C37 C35 C38 121.5(2) .
C37 C36 C35 122.88(18) 2_656
C37 C36 H36 118.6 2_656
C35 C36 H36 118.6 .
C36 C37 C35 120.59(19) 2_656
C36 C37 H37 119.7 2_656
C35 C37 H37 119.7 .
C35 C38 H38A 109.5 .
C35 C38 H38B 109.5 .
H38A C38 H38B 109.5 .
C35 C38 H38C 109.5 .
H38A C38 H38C 109.5 .
H38B C38 H38C 109.5 .

loop_
_geom_bond_atom_site_label_1
_geom_bond_atom_site_label_2
_geom_bond_distance
_geom_bond_site_symmetry_2
C1 C11 1.5379(19) .
C1 C6 1.543(2) .
C1 C9 1.543(2) .
C1 C2 1.5464(19) .
C2 C3 1.5484(19) .
C2 H2A 0.9900 .
C2 H2AB 0.9900 .
C3 C23 1.5324(19) .
C3 C4 1.536(2) .
C3 C7 1.542(2) .
C4 C5 1.534(2) .
C4 H4A 0.9900 .
C4 H4AB 0.9900 .
C5 C10 1.529(2) .
C5 C6 1.537(2) .
C5 H5 1.0000 .
C6 H6A 0.9900 .
C6 H6AB 0.9900 .
C7 C8 1.537(2) .
C7 H7A 0.9900 .
C7 H7AB 0.9900 .
C8 C10 1.531(2) .
C8 C9 1.536(2) .
C8 H8 1.0000 .
C9 H9A 0.9900 .
C9 H9AB 0.9900 .
C10 H10A 0.9900 .
C10 H10B 0.9900 .
C11 C12 1.394(2) .
C11 C16 1.400(2) .
C12 C13 1.397(2) .
C12 H12 0.9500 .
C13 O1 1.3628(17) .
C13 C14 1.387(2) .
C14 C15 1.390(2) .
C14 O2 1.4002(17) .
C15 O3 1.3662(18) .
C15 C16 1.393(2) .
C16 H16 0.9500 .
C17 O1 1.4299(19) .
C17 H17A 0.9800 .
C17 H17B 0.9800 .
C17 H17C 0.9800 .
C18 N1 1.319(2) .
C18 O2 1.3538(18) .
C18 C21 1.392(2) .
C19 N1 1.330(2) .
C19 C20 1.381(2) .
C19 Cl1 1.7278(18) .
C20 N2 1.327(3) .
C20 H20 0.9500 .
C21 N2 1.327(2) .
C21 H21 0.9500 .
C22 O3 1.4288(19) .
C22 H22A 0.9800 .
C22 H22B 0.9800 .
C22 H22C 0.9800 .
C23 C28 1.394(2) .
C23 C24 1.396(2) .
C24 C25 1.394(2) .
C24 H24 0.9500 .
C25 O4 1.3622(19) .
C25 C26 1.387(2) .
C26 C27 1.384(2) .
C26 O5 1.4002(17) .
C27 O6 1.3634(19) .
C27 C28 1.399(2) .
C28 H28 0.9500 .
C29 O4 1.431(2) .
C29 H29A 0.9800 .
C29 H29B 0.9800 .
C29 H29C 0.9800 .
C30 N3 1.316(2) .
C30 O5 1.3520(19) .
C30 C33 1.404(2) .
C31 N3 1.332(2) .
C31 C32 1.373(2) .
C31 Cl2 1.7372(17) .
C32 N4 1.341(2) .
C32 H32 0.9500 .
C33 N4 1.321(2) .
C33 H33 0.9500 .
C34 O6 1.424(2) .
C34 H34A 0.9800 .
C34 H34B 0.9800 .
C34 H34C 0.9800 .
C35 C36 1.379(3) .
C35 C37 1.394(3) .
C35 C38 1.507(3) .
C36 C37 1.374(3) 2_656
C36 H36 0.9500 .
C37 H37 0.9500 .
C38 H38A 0.9800 .
C38 H38B 0.9800 .
C38 H38C 0.9800 .

loop_
_geom_torsion_atom_site_label_1
_geom_torsion_atom_site_label_2
_geom_torsion_atom_site_label_3
_geom_torsion_atom_site_label_4
_geom_torsion
_geom_torsion_site_symmetry_4
C11 C1 C2 C3 178.58(12) .
C6 C1 C2 C3 58.02(15) .
C9 C1 C2 C3 -57.83(15) .
C1 C2 C3 C23 179.28(12) .
C1 C2 C3 C4 -58.56(15) .
C1 C2 C3 C7 58.54(15) .
C23 C3 C4 C5 177.98(11) .
C7 C3 C4 C5 -59.06(15) .
C2 C3 C4 C5 58.72(15) .
C3 C4 C5 C10 60.36(15) .
C3 C4 C5 C6 -59.97(16) .
C10 C5 C6 C1 -61.50(15) .
C4 C5 C6 C1 58.52(16) .
C11 C1 C6 C5 -177.91(11) .
C9 C1 C6 C5 59.29(15) .
C2 C1 C6 C5 -56.86(15) .
C23 C3 C7 C8 -176.85(12) .
C4 C3 C7 C8 59.09(15) .
C2 C3 C7 C8 -57.83(15) .
C3 C7 C8 C10 -61.30(15) .
C3 C7 C8 C9 59.35(16) .
C10 C8 C9 C1 60.19(15) .
C7 C8 C9 C1 -60.31(16) .
C11 C1 C9 C8 -179.69(12) .
C6 C1 C9 C8 -58.81(15) .
C2 C1 C9 C8 58.12(15) .
C4 C5 C10 C8 -60.37(15) .
C6 C5 C10 C8 60.26(15) .
C9 C8 C10 C5 -59.49(15) .
C7 C8 C10 C5 61.36(15) .
C6 C1 C11 C12 -94.12(16) .
C9 C1 C11 C12 25.29(19) .
C2 C1 C11 C12 145.86(13) .
C6 C1 C11 C16 83.54(16) .
C9 C1 C11 C16 -157.05(13) .
C2 C1 C11 C16 -36.49(18) .
C16 C11 C12 C13 -0.5(2) .
C1 C11 C12 C13 177.19(13) .
C11 C12 C13 O1 178.23(14) .
C11 C12 C13 C14 -0.7(2) .
O1 C13 C14 C15 -177.40(13) .
C12 C13 C14 C15 1.7(2) .
O1 C13 C14 O2 -1.3(2) .
C12 C13 C14 O2 177.80(13) .
C13 C14 C15 O3 178.69(13) .
O2 C14 C15 O3 2.6(2) .
C13 C14 C15 C16 -1.3(2) .
O2 C14 C15 C16 -177.46(13) .
O3 C15 C16 C11 -179.97(14) .
C14 C15 C16 C11 0.1(2) .
C12 C11 C16 C15 0.8(2) .
C1 C11 C16 C15 -176.87(13) .
N1 C19 C20 N2 0.6(3) .
Cl1 C19 C20 N2 -178.94(14) .
N1 C18 C21 N2 0.5(2) .
O2 C18 C21 N2 179.88(15) .
C4 C3 C23 C28 -3.58(19) .
C7 C3 C23 C28 -124.93(14) .
C2 C3 C23 C28 115.47(14) .
C4 C3 C23 C24 179.21(12) .
C7 C3 C23 C24 57.86(17) .
C2 C3 C23 C24 -61.74(16) .
C28 C23 C24 C25 0.8(2) .
C3 C23 C24 C25 178.09(12) .
C23 C24 C25 O4 -179.07(13) .
C23 C24 C25 C26 0.0(2) .
O4 C25 C26 C27 177.80(13) .
C24 C25 C26 C27 -1.4(2) .
O4 C25 C26 O5 -7.4(2) .
C24 C25 C26 O5 173.40(13) .
C25 C26 C27 O6 -177.43(13) .
O5 C26 C27 O6 7.8(2) .
C25 C26 C27 C28 1.8(2) .
O5 C26 C27 C28 -172.97(13) .
C24 C23 C28 C27 -0.4(2) .
C3 C23 C28 C27 -177.57(13) .
O6 C27 C28 C23 178.25(14) .
C26 C27 C28 C23 -0.9(2) .
N3 C31 C32 N4 1.5(3) .
Cl2 C31 C32 N4 -177.86(13) .
N3 C30 C33 N4 1.2(3) .
O5 C30 C33 N4 -179.64(15) .
O2 C18 N1 C19 -179.79(13) .
C21 C18 N1 C19 -0.5(2) .
C20 C19 N1 C18 -0.1(2) .
Cl1 C19 N1 C18 179.45(11) .
C18 C21 N2 C20 0.0(3) .
C19 C20 N2 C21 -0.5(3) .
O5 C30 N3 C31 -179.51(14) .
C33 C30 N3 C31 -0.4(2) .
C32 C31 N3 C30 -0.9(2) .
Cl2 C31 N3 C30 178.45(11) .
C30 C33 N4 C32 -0.7(2) .
C31 C32 N4 C33 -0.6(2) .
C14 C13 O1 C17 174.01(13) .
C12 C13 O1 C17 -5.0(2) .
N1 C18 O2 C14 -7.7(2) .
C21 C18 O2 C14 172.99(13) .
C13 C14 O2 C18 109.47(15) .
C15 C14 O2 C18 -74.35(17) .
C14 C15 O3 C22 -169.59(14) .
C16 C15 O3 C22 10.4(2) .
C26 C25 O4 C29 -174.79(13) .
C24 C25 O4 C29 4.4(2) .
N3 C30 O5 C26 -19.1(2) .
C33 C30 O5 C26 161.75(14) .
C27 C26 O5 C30 -79.49(18) .
C25 C26 O5 C30 105.63(17) .
C26 C27 O6 C34 176.15(14) .
C28 C27 O6 C34 -3.1(2) .
C37 C35 C36 C37 -0.7(3) 2_656
C38 C35 C36 C37 -178.59(19) 2_656
C36 C35 C37 C36 0.7(3) 2_656
C38 C35 C37 C36 178.58(19) 2_656
